data_7159531
loop_
_publ_author_name
'Wang, Jiao-Mei'
'Zhao, Yu'
'Li, Wen-Ping'
'Kong, Xiang-Jun'
'Yao, Chang-Sheng'
'Zhang, Kai'

_publ_section_title
;
 Synthesis of tetracyclic dibenzo[<i>b</i>,<i>f</i>][1,4]oxazepine-fused
 &#x3b2;-lactams <i>via</i> visible-light-induced Staudinger annulation.
;
_journal_issue 35
_journal_name_full 'Organic &amp; biomolecular chemistry'
_journal_page_first 7106
_journal_page_last 7114
_journal_paper_doi 10.1039/d3ob01078c
_journal_volume 21
_journal_year 2023
_chemical_formula_sum 'C22 H17 N O2'
_chemical_formula_weight 327.36
_space_group_crystal_system monoclinic
_space_group_IT_number 14
_space_group_name_Hall '-P 2yn'
_space_group_name_H-M_alt 'P 1 21/n 1'
_atom_sites_solution_hydrogens geom
_audit_creation_method SHELXL-2018/3
_audit_update_record
;
2023-06-26 deposited with the CCDC.	2023-08-02 downloaded from the CCDC.
;
_cell_angle_alpha 90
_cell_angle_beta 95.198(3)
_cell_angle_gamma 90
_cell_formula_units_Z 4
_cell_length_a 9.941(3)
_cell_length_b 15.496(4)
_cell_length_c 10.942(3)
_cell_measurement_reflns_used 10361
_cell_measurement_temperature 296(2)
_cell_measurement_theta_max 57.276
_cell_measurement_theta_min 4.585
_cell_volume 1678.6(8)
_computing_structure_refinement 'SHELXL-2018/3 (Sheldrick, 2018)'
_computing_structure_solution 'SHELXT 2018/2 (Sheldrick, 2018)'
_diffrn_ambient_temperature 296(2)
_diffrn_measured_fraction_theta_full 0.998
_diffrn_measured_fraction_theta_max 0.911
_diffrn_measurement_device_type 'CCD area detector'
_diffrn_radiation_type MoK\a
_diffrn_radiation_wavelength 0.71073
_diffrn_reflns_av_R_equivalents 0.0214
_diffrn_reflns_av_unetI/netI 0.0269
_diffrn_reflns_Laue_measured_fraction_full 0.998
_diffrn_reflns_Laue_measured_fraction_max 0.911
_diffrn_reflns_limit_h_max 12
_diffrn_reflns_limit_h_min -7
_diffrn_reflns_limit_k_max 19
_diffrn_reflns_limit_k_min -20
_diffrn_reflns_limit_l_max 14
_diffrn_reflns_limit_l_min -14
_diffrn_reflns_number 10118
_diffrn_reflns_point_group_measured_fraction_full 0.998
_diffrn_reflns_point_group_measured_fraction_max 0.911
_diffrn_reflns_theta_full 25.242
_diffrn_reflns_theta_max 28.844
_diffrn_reflns_theta_min 2.629
_exptl_absorpt_coefficient_mu 0.083
_exptl_crystal_density_diffrn 1.295
_exptl_crystal_description block
_exptl_crystal_F_000 688
_refine_diff_density_max 0.238
_refine_diff_density_min -0.206
_refine_diff_density_rms 0.036
_refine_ls_extinction_method none
_refine_ls_goodness_of_fit_ref 1.033
_refine_ls_hydrogen_treatment constr
_refine_ls_matrix_type full
_refine_ls_number_parameters 227
_refine_ls_number_reflns 4000
_refine_ls_number_restraints 0
_refine_ls_restrained_S_all 1.033
_refine_ls_R_factor_all 0.0704
_refine_ls_R_factor_gt 0.0500
_refine_ls_shift/su_max 0.000
_refine_ls_shift/su_mean 0.000
_refine_ls_structure_factor_coef Fsqd
_refine_ls_weighting_details 'w=1/[\s^2^(Fo^2^)+(0.0622P)^2^+0.4105P] where P=(Fo^2^+2Fc^2^)/3'
_refine_ls_weighting_scheme calc
_refine_ls_wR_factor_gt 0.1257
_refine_ls_wR_factor_ref 0.1404
_reflns_Friedel_coverage 0.000
_reflns_number_gt 2966
_reflns_number_total 4000
_reflns_threshold_expression 'I > 2\s(I)'
_cod_data_source_file d3ob01078c2.cif
_cod_data_source_block ycs20230524shi2_0m
_cod_depositor_comments 'Adding full bibliography for 7159531.cif.'
_cod_original_cell_volume 1678.6(7)
_cod_original_sg_symbol_H-M 'P 21/n'
_cod_database_code 7159531
_shelx_shelxl_version_number 2018/3
_shelx_space_group_comment
;
The symmetry employed for this shelxl refinement is uniquely defined
by the following loop, which should always be used as a source of
symmetry information in preference to the above space-group names.
They are only intended as comments.
;

loop_
_space_group_symop_operation_xyz
'x, y, z'
'-x+1/2, y+1/2, -z+1/2'
'-x, -y, -z'
'x-1/2, -y-1/2, z-1/2'

loop_
_atom_site_label
_atom_site_type_symbol
_atom_site_fract_x
_atom_site_fract_y
_atom_site_fract_z
_atom_site_U_iso_or_equiv
_atom_site_adp_type
_atom_site_occupancy
_atom_site_site_symmetry_order
_atom_site_calc_flag
_atom_site_refinement_flags_posn
_atom_site_refinement_flags_adp
_atom_site_refinement_flags_occupancy
_atom_site_disorder_assembly
_atom_site_disorder_group
O1 O 0.59418(14) 0.31302(10) 0.59059(14) 0.0766(4) Uani 1 1 d . . . . .
O2 O 0.91488(12) 0.35075(9) 0.28963(12) 0.0651(4) Uani 1 1 d . . . . .
N1 N 0.75779(13) 0.39447(9) 0.42474(12) 0.0469(3) Uani 1 1 d . . . . .
C1 C 0.7643(2) 0.33387(13) 0.75004(18) 0.0689(5) Uani 1 1 d . . . . .
H1 H 0.705901 0.311599 0.803841 0.083 Uiso 1 1 calc R U . . .
C2 C 0.8946(2) 0.35430(14) 0.79191(18) 0.0727(6) Uani 1 1 d . . . . .
H2 H 0.924292 0.345310 0.873974 0.087 Uiso 1 1 calc R U . . .
C3 C 0.9814(2) 0.38787(13) 0.71374(19) 0.0690(5) Uani 1 1 d . . . . .
H3 H 1.069838 0.401153 0.742482 0.083 Uiso 1 1 calc R U . . .
C4 C 0.93669(18) 0.40189(11) 0.59198(17) 0.0565(4) Uani 1 1 d . . . . .
H4 H 0.995188 0.425299 0.539141 0.068 Uiso 1 1 calc R U . . .
C5 C 0.80555(16) 0.38135(10) 0.54808(14) 0.0452(3) Uani 1 1 d . . . . .
C6 C 0.71940(17) 0.34641(10) 0.62727(15) 0.0508(4) Uani 1 1 d . . . . .
C7 C 0.49120(17) 0.34634(10) 0.51054(15) 0.0486(4) Uani 1 1 d . . . . .
C8 C 0.36529(18) 0.31579(11) 0.53662(17) 0.0563(4) Uani 1 1 d . . . . .
H8 H 0.358881 0.278787 0.602751 0.068 Uiso 1 1 calc R U . . .
C9 C 0.25081(18) 0.33972(12) 0.46580(18) 0.0614(5) Uani 1 1 d . . . . .
H9 H 0.167333 0.318093 0.483047 0.074 Uiso 1 1 calc R U . . .
C10 C 0.63341(15) 0.43684(9) 0.37348(13) 0.0415(3) Uani 1 1 d . . . . .
H10 H 0.638345 0.499152 0.388565 0.050 Uiso 1 1 calc R U . . .
C11 C 0.25898(18) 0.39585(13) 0.36886(19) 0.0632(5) Uani 1 1 d . . . . .
H11 H 0.181264 0.413263 0.321575 0.076 Uiso 1 1 calc R U . . .
C12 C 0.38400(17) 0.42581(11) 0.34304(16) 0.0545(4) Uani 1 1 d . . . . .
H12 H 0.389024 0.463861 0.277873 0.065 Uiso 1 1 calc R U . . .
C13 C 0.50322(15) 0.40105(9) 0.41123(14) 0.0438(3) Uani 1 1 d . . . . .
C14 C 0.67965(15) 0.41503(9) 0.24258(13) 0.0421(3) Uani 1 1 d . . . . .
C15 C 0.60238(19) 0.34134(11) 0.17541(17) 0.0581(4) Uani 1 1 d . . . . .
H15A H 0.592822 0.294472 0.231348 0.087 Uiso 1 1 calc R U . . .
H15B H 0.651141 0.321931 0.108751 0.087 Uiso 1 1 calc R U . . .
H15C H 0.514583 0.361295 0.143912 0.087 Uiso 1 1 calc R U . . .
C16 C 0.80899(16) 0.38078(10) 0.31493(14) 0.0460(4) Uani 1 1 d . . . . .
C17 C 0.70151(16) 0.49022(10) 0.15856(13) 0.0463(4) Uani 1 1 d . . . . .
C18 C 0.6367(2) 0.56878(11) 0.16595(16) 0.0571(4) Uani 1 1 d . . . . .
H18 H 0.575344 0.576792 0.224252 0.069 Uiso 1 1 calc R U . . .
C19 C 0.6624(3) 0.63585(13) 0.08704(19) 0.0745(6) Uani 1 1 d . . . . .
H19 H 0.619460 0.688752 0.093486 0.089 Uiso 1 1 calc R U . . .
C20 C 0.7512(3) 0.62394(16) -0.0004(2) 0.0833(7) Uani 1 1 d . . . . .
H20 H 0.768206 0.668778 -0.053350 0.100 Uiso 1 1 calc R U . . .
C21 C 0.8149(2) 0.54630(17) -0.00980(19) 0.0792(6) Uani 1 1 d . . . . .
H21 H 0.874507 0.538357 -0.069602 0.095 Uiso 1 1 calc R U . . .
C22 C 0.7910(2) 0.47979(13) 0.06899(16) 0.0634(5) Uani 1 1 d . . . . .
H22 H 0.835174 0.427339 0.062212 0.076 Uiso 1 1 calc R U . . .

loop_
_atom_site_aniso_label
_atom_site_aniso_U_11
_atom_site_aniso_U_22
_atom_site_aniso_U_33
_atom_site_aniso_U_23
_atom_site_aniso_U_13
_atom_site_aniso_U_12
O1 0.0604(8) 0.0823(9) 0.0867(9) 0.0398(8) 0.0042(7) -0.0097(7)
O2 0.0512(7) 0.0814(9) 0.0648(8) 0.0025(6) 0.0174(6) 0.0177(6)
N1 0.0420(7) 0.0564(8) 0.0431(7) 0.0043(6) 0.0074(5) 0.0061(6)
C1 0.0827(14) 0.0719(12) 0.0541(10) 0.0168(9) 0.0169(10) 0.0195(11)
C2 0.0902(15) 0.0759(13) 0.0497(10) 0.0044(9) -0.0054(10) 0.0186(12)
C3 0.0715(12) 0.0621(11) 0.0691(12) 0.0034(9) -0.0166(10) 0.0042(10)
C4 0.0540(10) 0.0521(9) 0.0624(10) 0.0085(8) -0.0003(8) 0.0033(8)
C5 0.0499(9) 0.0405(7) 0.0453(8) 0.0023(6) 0.0050(6) 0.0067(7)
C6 0.0542(9) 0.0468(8) 0.0521(9) 0.0070(7) 0.0088(7) 0.0060(7)
C7 0.0485(9) 0.0451(8) 0.0537(9) -0.0024(7) 0.0129(7) -0.0008(7)
C8 0.0589(10) 0.0504(9) 0.0625(10) -0.0058(8) 0.0216(8) -0.0084(8)
C9 0.0488(10) 0.0617(11) 0.0770(12) -0.0133(9) 0.0229(9) -0.0074(8)
C10 0.0436(8) 0.0404(7) 0.0410(7) -0.0004(6) 0.0063(6) 0.0037(6)
C11 0.0440(9) 0.0709(12) 0.0755(12) -0.0095(10) 0.0094(8) 0.0051(8)
C12 0.0479(9) 0.0583(10) 0.0584(10) -0.0011(8) 0.0104(7) 0.0060(8)
C13 0.0436(8) 0.0416(8) 0.0474(8) -0.0061(6) 0.0113(6) 0.0031(6)
C14 0.0433(8) 0.0427(8) 0.0412(7) -0.0029(6) 0.0082(6) 0.0025(6)
C15 0.0590(10) 0.0556(10) 0.0607(10) -0.0155(8) 0.0109(8) -0.0051(8)
C16 0.0454(8) 0.0451(8) 0.0489(8) 0.0019(6) 0.0116(6) 0.0025(7)
C17 0.0486(8) 0.0515(9) 0.0381(7) -0.0001(6) -0.0003(6) -0.0031(7)
C18 0.0673(11) 0.0534(10) 0.0492(9) 0.0021(7) -0.0026(8) 0.0040(8)
C19 0.0972(16) 0.0572(11) 0.0653(12) 0.0097(9) -0.0138(11) -0.0016(11)
C20 0.0987(17) 0.0838(15) 0.0651(13) 0.0300(11) -0.0049(12) -0.0227(14)
C21 0.0810(14) 0.1027(18) 0.0551(11) 0.0203(11) 0.0137(10) -0.0091(13)
C22 0.0687(12) 0.0741(12) 0.0491(9) 0.0074(8) 0.0147(8) 0.0029(10)

loop_
_atom_type_symbol
_atom_type_description
_atom_type_scat_dispersion_real
_atom_type_scat_dispersion_imag
_atom_type_scat_source
C C 0.0033 0.0016 'International Tables Vol C Tables 4.2.6.8 and 6.1.1.4'
H H 0.0000 0.0000 'International Tables Vol C Tables 4.2.6.8 and 6.1.1.4'
N N 0.0061 0.0033 'International Tables Vol C Tables 4.2.6.8 and 6.1.1.4'
O O 0.0106 0.0060 'International Tables Vol C Tables 4.2.6.8 and 6.1.1.4'

loop_
_geom_angle_atom_site_label_1
_geom_angle_atom_site_label_2
_geom_angle_atom_site_label_3
_geom_angle
_geom_angle_site_symmetry_1
_geom_angle_site_symmetry_3
_geom_angle_publ_flag
C6 O1 C7 129.97(13) . . ?
C16 N1 C5 134.73(14) . . ?
C16 N1 C10 95.84(12) . . ?
C5 N1 C10 129.24(12) . . ?
C2 C1 C6 120.11(18) . . ?
C2 C1 H1 119.9 . . ?
C6 C1 H1 119.9 . . ?
C1 C2 C3 120.51(18) . . ?
C1 C2 H2 119.7 . . ?
C3 C2 H2 119.7 . . ?
C2 C3 C4 119.69(19) . . ?
C2 C3 H3 120.2 . . ?
C4 C3 H3 120.2 . . ?
C3 C4 C5 120.53(17) . . ?
C3 C4 H4 119.7 . . ?
C5 C4 H4 119.7 . . ?
C6 C5 C4 119.32(15) . . ?
C6 C5 N1 118.96(15) . . ?
C4 C5 N1 121.71(14) . . ?
O1 C6 C5 124.10(15) . . ?
O1 C6 C1 115.65(16) . . ?
C5 C6 C1 119.82(17) . . ?
O1 C7 C8 111.74(15) . . ?
O1 C7 C13 127.58(14) . . ?
C8 C7 C13 120.64(16) . . ?
C9 C8 C7 120.59(17) . . ?
C9 C8 H8 119.7 . . ?
C7 C8 H8 119.7 . . ?
C8 C9 C11 120.14(16) . . ?
C8 C9 H9 119.9 . . ?
C11 C9 H9 119.9 . . ?
N1 C10 C13 116.61(12) . . ?
N1 C10 C14 86.93(10) . . ?
C13 C10 C14 119.98(12) . . ?
N1 C10 H10 110.4 . . ?
C13 C10 H10 110.4 . . ?
C14 C10 H10 110.4 . . ?
C12 C11 C9 119.10(18) . . ?
C12 C11 H11 120.4 . . ?
C9 C11 H11 120.4 . . ?
C11 C12 C13 122.34(17) . . ?
C11 C12 H12 118.8 . . ?
C13 C12 H12 118.8 . . ?
C7 C13 C12 117.13(15) . . ?
C7 C13 C10 125.27(14) . . ?
C12 C13 C10 117.58(14) . . ?
C17 C14 C15 112.16(13) . . ?
C17 C14 C16 114.73(13) . . ?
C15 C14 C16 110.46(13) . . ?
C17 C14 C10 117.13(12) . . ?
C15 C14 C10 114.92(12) . . ?
C16 C14 C10 84.60(11) . . ?
C14 C15 H15A 109.5 . . ?
C14 C15 H15B 109.5 . . ?
H15A C15 H15B 109.5 . . ?
C14 C15 H15C 109.5 . . ?
H15A C15 H15C 109.5 . . ?
H15B C15 H15C 109.5 . . ?
O2 C16 N1 131.74(16) . . ?
O2 C16 C14 136.03(15) . . ?
N1 C16 C14 92.20(11) . . ?
C18 C17 C22 118.31(16) . . ?
C18 C17 C14 123.32(14) . . ?
C22 C17 C14 118.37(15) . . ?
C17 C18 C19 120.60(18) . . ?
C17 C18 H18 119.7 . . ?
C19 C18 H18 119.7 . . ?
C20 C19 C18 119.9(2) . . ?
C20 C19 H19 120.0 . . ?
C18 C19 H19 120.0 . . ?
C21 C20 C19 120.16(19) . . ?
C21 C20 H20 119.9 . . ?
C19 C20 H20 119.9 . . ?
C20 C21 C22 120.2(2) . . ?
C20 C21 H21 119.9 . . ?
C22 C21 H21 119.9 . . ?
C21 C22 C17 120.7(2) . . ?
C21 C22 H22 119.6 . . ?
C17 C22 H22 119.6 . . ?

loop_
_geom_bond_atom_site_label_1
_geom_bond_atom_site_label_2
_geom_bond_distance
_geom_bond_site_symmetry_2
_geom_bond_publ_flag
O1 C6 1.374(2) . ?
O1 C7 1.385(2) . ?
O2 C16 1.2059(18) . ?
N1 C16 1.3633(19) . ?
N1 C5 1.404(2) . ?
N1 C10 1.4659(19) . ?
C1 C2 1.371(3) . ?
C1 C6 1.390(3) . ?
C1 H1 0.9300 . ?
C2 C3 1.371(3) . ?
C2 H2 0.9300 . ?
C3 C4 1.383(3) . ?
C3 H3 0.9300 . ?
C4 C5 1.385(2) . ?
C4 H4 0.9300 . ?
C5 C6 1.383(2) . ?
C7 C8 1.392(2) . ?
C7 C13 1.392(2) . ?
C8 C9 1.369(3) . ?
C8 H8 0.9300 . ?
C9 C11 1.380(3) . ?
C9 H9 0.9300 . ?
C10 C13 1.500(2) . ?
C10 C14 1.5800(19) . ?
C10 H10 0.9800 . ?
C11 C12 1.380(2) . ?
C11 H11 0.9300 . ?
C12 C13 1.396(2) . ?
C12 H12 0.9300 . ?
C14 C17 1.512(2) . ?
C14 C15 1.527(2) . ?
C14 C16 1.542(2) . ?
C15 H15A 0.9600 . ?
C15 H15B 0.9600 . ?
C15 H15C 0.9600 . ?
C17 C18 1.383(2) . ?
C17 C22 1.391(2) . ?
C18 C19 1.390(3) . ?
C18 H18 0.9300 . ?
C19 C20 1.372(3) . ?
C19 H19 0.9300 . ?
C20 C21 1.368(3) . ?
C20 H20 0.9300 . ?
C21 C22 1.378(3) . ?
C21 H21 0.9300 . ?
C22 H22 0.9300 . ?

loop_
_geom_torsion_atom_site_label_1
_geom_torsion_atom_site_label_2
_geom_torsion_atom_site_label_3
_geom_torsion_atom_site_label_4
_geom_torsion
_geom_torsion_site_symmetry_1
_geom_torsion_site_symmetry_2
_geom_torsion_site_symmetry_3
_geom_torsion_site_symmetry_4
_geom_torsion_publ_flag
C6 C1 C2 C3 0.6(3) . . . . ?
C1 C2 C3 C4 0.5(3) . . . . ?
C2 C3 C4 C5 -0.8(3) . . . . ?
C3 C4 C5 C6 -0.1(3) . . . . ?
C3 C4 C5 N1 -179.65(16) . . . . ?
C16 N1 C5 C6 -136.72(18) . . . . ?
C10 N1 C5 C6 49.5(2) . . . . ?
C16 N1 C5 C4 42.8(3) . . . . ?
C10 N1 C5 C4 -130.98(17) . . . . ?
C7 O1 C6 C5 -46.4(3) . . . . ?
C7 O1 C6 C1 141.29(18) . . . . ?
C4 C5 C6 O1 -170.83(16) . . . . ?
N1 C5 C6 O1 8.7(2) . . . . ?
C4 C5 C6 C1 1.2(2) . . . . ?
N1 C5 C6 C1 -179.24(15) . . . . ?
C2 C1 C6 O1 171.26(18) . . . . ?
C2 C1 C6 C5 -1.5(3) . . . . ?
C6 O1 C7 C8 -153.69(18) . . . . ?
C6 O1 C7 C13 28.7(3) . . . . ?
O1 C7 C8 C9 -178.45(16) . . . . ?
C13 C7 C8 C9 -0.7(2) . . . . ?
C7 C8 C9 C11 -1.2(3) . . . . ?
C16 N1 C10 C13 127.37(13) . . . . ?
C5 N1 C10 C13 -57.1(2) . . . . ?
C16 N1 C10 C14 5.18(12) . . . . ?
C5 N1 C10 C14 -179.26(15) . . . . ?
C8 C9 C11 C12 1.4(3) . . . . ?
C9 C11 C12 C13 0.3(3) . . . . ?
O1 C7 C13 C12 179.65(16) . . . . ?
C8 C7 C13 C12 2.3(2) . . . . ?
O1 C7 C13 C10 -1.7(3) . . . . ?
C8 C7 C13 C10 -179.10(14) . . . . ?
C11 C12 C13 C7 -2.1(2) . . . . ?
C11 C12 C13 C10 179.15(15) . . . . ?
N1 C10 C13 C7 16.2(2) . . . . ?
C14 C10 C13 C7 118.87(17) . . . . ?
N1 C10 C13 C12 -165.19(13) . . . . ?
C14 C10 C13 C12 -62.50(19) . . . . ?
N1 C10 C14 C17 -119.64(14) . . . . ?
C13 C10 C14 C17 121.22(15) . . . . ?
N1 C10 C14 C15 105.49(14) . . . . ?
C13 C10 C14 C15 -13.6(2) . . . . ?
N1 C10 C14 C16 -4.58(10) . . . . ?
C13 C10 C14 C16 -123.71(14) . . . . ?
C5 N1 C16 O2 1.3(3) . . . . ?
C10 N1 C16 O2 176.43(18) . . . . ?
C5 N1 C16 C14 179.53(17) . . . . ?
C10 N1 C16 C14 -5.30(12) . . . . ?
C17 C14 C16 O2 -59.5(2) . . . . ?
C15 C14 C16 O2 68.4(2) . . . . ?
C10 C14 C16 O2 -177.0(2) . . . . ?
C17 C14 C16 N1 122.35(13) . . . . ?
C15 C14 C16 N1 -109.69(13) . . . . ?
C10 C14 C16 N1 4.92(11) . . . . ?
C15 C14 C17 C18 109.82(18) . . . . ?
C16 C14 C17 C18 -123.09(17) . . . . ?
C10 C14 C17 C18 -26.2(2) . . . . ?
C15 C14 C17 C22 -69.96(19) . . . . ?
C16 C14 C17 C22 57.13(19) . . . . ?
C10 C14 C17 C22 154.00(15) . . . . ?
C22 C17 C18 C19 -1.1(3) . . . . ?
C14 C17 C18 C19 179.15(16) . . . . ?
C17 C18 C19 C20 1.0(3) . . . . ?
C18 C19 C20 C21 -0.2(3) . . . . ?
C19 C20 C21 C22 -0.5(4) . . . . ?
C20 C21 C22 C17 0.4(3) . . . . ?
C18 C17 C22 C21 0.4(3) . . . . ?
C14 C17 C22 C21 -179.84(18) . . . . ?
